data_1010033
loop_
_publ_author_name
'Boren, B'

_publ_section_title
;
Roentgenuntersuchung der Legierungen von Silicium mit Chrom, Mangan,
Kobalt und Nickel
;
_journal_coden_ASTM ARKGAJ
_journal_issue 10
_journal_name_full 'Arkiv foer Kemi, Mineralogi och Geologi, A'
_journal_page_first 1
_journal_page_last 28
_journal_volume 11
_journal_year 1934
_chemical_formula_structural 'Cr Si2'
_chemical_formula_sum 'Cr Si2'
_chemical_name_systematic 'Chromium silicide (1/2)'
_space_group_IT_number 180
_symmetry_cell_setting hexagonal
_symmetry_Int_Tables_number 180
_symmetry_space_group_name_Hall 'P 62 2 (0 0 4)'
_symmetry_space_group_name_H-M 'P 62 2 2'
_cell_angle_alpha 90
_cell_angle_beta 90
_cell_angle_gamma 120
_cell_formula_units_Z 3
_cell_length_a 4.422(5)
_cell_length_b 4.422(5)
_cell_length_c 6.351(5)
_cell_volume 107.5
_cod_database_code 1010033

loop_
_symmetry_equiv_pos_as_xyz
x,y,z
-y,x-y,2/3+z
y-x,-x,1/3+z
-x,-y,z
y,y-x,2/3+z
x-y,x,1/3+z
y,x,2/3-z
x-y,-y,-z
-x,y-x,1/3-z
-y,-x,2/3-z
y-x,y,-z
x,x-y,1/3-z

loop_
_atom_site_label
_atom_site_type_symbol
_atom_site_symmetry_multiplicity
_atom_site_Wyckoff_symbol
_atom_site_fract_x
_atom_site_fract_y
_atom_site_fract_z
_atom_site_occupancy
_atom_site_attached_hydrogens
_atom_site_calc_flag
Cr1 Cr0 3 d 0.5 0.5 0.8333 1. 0 d
Si1 Si0 6 j 0.1667 -0.1667 0.8333 1. 0 d

loop_
_atom_type_symbol
_atom_type_oxidation_number
Cr0 0.000
Si0 0.000
